data_4071447
loop_
_publ_author_name
'Bezuidenhout, Daniela I.'
'van der Watt, Elisia'
'Liles, David C.'
'Landman, Maril\'e'
'Lotz, Simon'

_publ_section_title
;
 Steric and Electronic Effects of Metal-Containing Substituents in Fischer
 Carbene Complexes of Chromium
;
_journal_issue 11
_journal_name_full Organometallics
_journal_page_first 2447
_journal_paper_doi 10.1021/om8001735
_journal_volume 27
_journal_year 2008
_chemical_formula_moiety 'C24 H15 Cl Cr O6 S Ti, C H2 Cl2'
_chemical_formula_sum 'C25 H17 Cl3 Cr O6 S Ti'
_chemical_formula_weight 651.70
_chemical_name_systematic
; 
((Chloro-bis(\h^5^-pentadienyl)-titanium-oxy)-(benzo[b]thien-2-yl)-methylidene)
-(pentacarbonyl)-chromium dichloromethane solvate 
;
_space_group_IT_number 2
_symmetry_cell_setting triclinic
_symmetry_space_group_name_Hall '-P 1'
_symmetry_space_group_name_H-M 'P -1'
_atom_sites_solution_hydrogens geom
_atom_sites_solution_primary direct
_atom_sites_solution_secondary difmap
_audit_creation_method SHELXL-97
_cell_angle_alpha 66.520(2)
_cell_angle_beta 88.797(2)
_cell_angle_gamma 67.038(2)
_cell_formula_units_Z 2
_cell_length_a 11.3041(12)
_cell_length_b 11.5751(12)
_cell_length_c 12.2429(13)
_cell_measurement_reflns_used 2711
_cell_measurement_temperature 293(2)
_cell_measurement_theta_max 26.161
_cell_measurement_theta_min 2.909
_cell_volume 1335.6(2)
_computing_cell_refinement 'SAINT (Bruker, 2001)'
_computing_data_collection 'SMART (Bruker, 2001)'
_computing_data_reduction SAINT
_computing_molecular_graphics ' ORTEP-3 for Windows (Farrugia, 1997), POV-Ray (The POV-Ray Team, 2004)'
_computing_publication_material SHELXL-97
_computing_structure_refinement 'SHELXTL and SHELXL-97 (Sheldrick, 1997)'
_computing_structure_solution 'SHELXTL (Bruker, 2001)'
_diffrn_ambient_temperature 293(2)
_diffrn_detector 'SMART 1000 CCD'
_diffrn_detector_area_resol_mean 8.3
_diffrn_measured_fraction_theta_full 0.945
_diffrn_measured_fraction_theta_max 0.832
_diffrn_measurement_device_type 'Bruker (Seimens) P4'
_diffrn_measurement_method '\f and \w scans'
_diffrn_radiation_monochromator graphite
_diffrn_radiation_source 'fine-focus sealed tube'
_diffrn_radiation_type MoK\a
_diffrn_radiation_wavelength 0.71073
_diffrn_reflns_av_R_equivalents 0.1790
_diffrn_reflns_av_sigmaI/netI 0.2936
_diffrn_reflns_limit_h_max 13
_diffrn_reflns_limit_h_min -14
_diffrn_reflns_limit_k_max 14
_diffrn_reflns_limit_k_min -9
_diffrn_reflns_limit_l_max 15
_diffrn_reflns_limit_l_min -7
_diffrn_reflns_number 6539
_diffrn_reflns_theta_full 25.00
_diffrn_reflns_theta_max 26.64
_diffrn_reflns_theta_min 2.48
_exptl_absorpt_coefficient_mu 1.123
_exptl_absorpt_correction_T_max 0.855
_exptl_absorpt_correction_T_min 0.664
_exptl_absorpt_correction_type multi-scan
_exptl_absorpt_process_details 'SADABS (Bruker, 2001)'
_exptl_crystal_colour dark-red
_exptl_crystal_density_diffrn 1.620
_exptl_crystal_density_method 'not measured'
_exptl_crystal_description rectangular-prism
_exptl_crystal_F_000 656
_exptl_crystal_size_max 0.42
_exptl_crystal_size_mid 0.18
_exptl_crystal_size_min 0.14
_refine_diff_density_max 2.132
_refine_diff_density_min -1.564
_refine_diff_density_rms 0.195
_refine_ls_extinction_method none
_refine_ls_goodness_of_fit_ref 1.242
_refine_ls_hydrogen_treatment constr
_refine_ls_matrix_type full
_refine_ls_number_parameters 334
_refine_ls_number_reflns 4676
_refine_ls_number_restraints 0
_refine_ls_restrained_S_all 1.242
_refine_ls_R_factor_all 0.2111
_refine_ls_R_factor_gt 0.1185
_refine_ls_shift/su_max 0.000
_refine_ls_shift/su_mean 0.000
_refine_ls_structure_factor_coef Fsqd
_refine_ls_weighting_details 'calc w=1/[\s^2^(Fo^2^)+(0.2000P)^2^+0.0000P] where P=(Fo^2^+2Fc^2^)/3'
_refine_ls_weighting_scheme calc
_refine_ls_wR_factor_gt 0.3193
_refine_ls_wR_factor_ref 0.3474
_reflns_number_gt 2858
_reflns_number_total 4676
_reflns_threshold_expression >2\s(I)
_cod_data_source_file om8001735-file003.cif
_cod_data_source_block evdw08_absd
_cod_database_code 4071447

loop_
_symmetry_equiv_pos_as_xyz
'x, y, z'
'-x, -y, -z'

loop_
_atom_site_label
_atom_site_type_symbol
_atom_site_fract_x
_atom_site_fract_y
_atom_site_fract_z
_atom_site_U_iso_or_equiv
_atom_site_adp_type
_atom_site_occupancy
_atom_site_symmetry_multiplicity
_atom_site_calc_flag
_atom_site_refinement_flags
Cr1 Cr 1.07643(11) 0.39069(13) 0.28862(11) 0.0396(5) Uani 1 1 d .
C1 C 1.1727(8) 0.4789(9) 0.3266(7) 0.0413(18) Uani 1 1 d .
O1 O 1.2319(7) 0.5265(8) 0.3408(8) 0.070(2) Uani 1 1 d .
C2 C 1.2326(9) 0.2271(9) 0.3468(7) 0.048(2) Uani 1 1 d .
O2 O 1.3324(6) 0.1368(8) 0.3782(8) 0.079(3) Uani 1 1 d .
C3 C 1.0298(9) 0.3521(11) 0.4475(9) 0.057(2) Uani 1 1 d .
O3 O 1.0079(8) 0.3258(11) 0.5414(6) 0.086(3) Uani 1 1 d .
C4 C 0.9256(8) 0.5631(10) 0.2145(9) 0.055(2) Uani 1 1 d .
O4 O 0.8424(8) 0.6690(8) 0.1626(9) 0.087(3) Uani 1 1 d .
C5 C 1.1233(9) 0.4315(10) 0.1341(8) 0.052(2) Uani 1 1 d .
O5 O 1.1533(8) 0.4588(10) 0.0404(7) 0.083(3) Uani 1 1 d .
C6 C 0.9704(6) 0.2849(7) 0.2668(6) 0.0315(15) Uani 1 1 d .
O6 O 0.8589(5) 0.3072(6) 0.2999(5) 0.0419(13) Uani 1 1 d .
S1 S 0.93447(19) 0.0697(2) 0.24615(19) 0.0460(6) Uani 1 1 d .
C7 C 1.0163(7) 0.1760(9) 0.2241(7) 0.046(2) Uani 1 1 d .
C8 C 1.1213(8) 0.1387(10) 0.1687(9) 0.051(2) Uani 1 1 d .
H8 H 1.1773 0.1828 0.1511 0.062 Uiso 1 1 calc R
C9 C 1.1376(8) 0.0264(9) 0.1401(9) 0.050(2) Uani 1 1 d .
C10 C 1.2295(9) -0.0320(11) 0.0756(9) 0.058(2) Uani 1 1 d .
H10 H 1.2911 0.0024 0.0459 0.070 Uiso 1 1 calc R
C11 C 1.2260(9) -0.1396(10) 0.0577(9) 0.059(3) Uani 1 1 d .
H11 H 1.2875 -0.1806 0.0175 0.071 Uiso 1 1 calc R
C12 C 1.1340(11) -0.1883(10) 0.0976(9) 0.062(3) Uani 1 1 d .
H12 H 1.1335 -0.2609 0.0828 0.075 Uiso 1 1 calc R
C13 C 1.0416(10) -0.1332(9) 0.1593(9) 0.060(3) Uani 1 1 d .
H13 H 0.9806 -0.1688 0.1875 0.072 Uiso 1 1 calc R
C14 C 1.0424(8) -0.0240(8) 0.1780(7) 0.045(2) Uani 1 1 d .
Ti1 Ti 0.68017(12) 0.35721(14) 0.32681(12) 0.0387(5) Uani 1 1 d .
Cl1 Cl 0.6602(3) 0.5526(2) 0.3563(2) 0.0653(8) Uani 1 1 d .
C20 C 0.6001(11) 0.5273(11) 0.1233(9) 0.074(4) Uani 1 1 d .
H20 H 0.6239 0.6013 0.0951 0.089 Uiso 1 1 calc R
C21 C 0.6635(9) 0.4028(11) 0.1164(8) 0.058(3) Uani 1 1 d .
H21 H 0.7363 0.3787 0.0794 0.069 Uiso 1 1 calc R
C22 C 0.6002(11) 0.3191(13) 0.1739(9) 0.067(3) Uani 1 1 d .
H22 H 0.6245 0.2282 0.1846 0.081 Uiso 1 1 calc R
C23 C 0.4919(10) 0.3968(13) 0.2136(10) 0.073(4) Uani 1 1 d .
H23 H 0.4320 0.3663 0.2546 0.088 Uiso 1 1 calc R
C24 C 0.4912(10) 0.5216(12) 0.1816(9) 0.072(3) Uani 1 1 d .
H24 H 0.4292 0.5935 0.1954 0.087 Uiso 1 1 calc R
C25 C 0.6485(18) 0.2954(15) 0.5357(12) 0.095(5) Uani 1 1 d .
H25 H 0.6213 0.3599 0.5683 0.114 Uiso 1 1 calc R
C26 C 0.7693(13) 0.2204(18) 0.5349(10) 0.093(6) Uani 1 1 d .
H26 H 0.8418 0.2245 0.5650 0.111 Uiso 1 1 calc R
C27 C 0.7724(15) 0.1307(11) 0.4800(12) 0.102(6) Uani 1 1 d .
H27 H 0.8447 0.0651 0.4681 0.122 Uiso 1 1 calc R
C28 C 0.6384(18) 0.1660(13) 0.4481(10) 0.089(5) Uani 1 1 d .
H28 H 0.6037 0.1280 0.4103 0.107 Uiso 1 1 calc R
C29 C 0.5726(12) 0.2661(16) 0.4841(12) 0.088(5) Uani 1 1 d .
H29 H 0.4822 0.3096 0.4731 0.106 Uiso 1 1 calc R
Cl2 Cl 0.4795(4) 1.0919(4) 0.1114(4) 0.0993(13) Uani 1 1 d .
Cl3 Cl 0.6797(7) 0.8945(5) 0.3150(6) 0.158(3) Uani 1 1 d .
C30 C 0.5461(18) 0.9272(17) 0.2314(18) 0.122(7) Uani 1 1 d .
H30A H 0.4809 0.9175 0.2829 0.147 Uiso 1 1 calc R
H30B H 0.5669 0.8584 0.1995 0.147 Uiso 1 1 calc R

loop_
_atom_site_aniso_label
_atom_site_aniso_U_11
_atom_site_aniso_U_22
_atom_site_aniso_U_33
_atom_site_aniso_U_23
_atom_site_aniso_U_13
_atom_site_aniso_U_12
Cr1 0.0439(7) 0.0324(7) 0.0401(7) -0.0149(6) 0.0198(6) -0.0148(6)
C1 0.049(4) 0.041(4) 0.044(4) -0.025(4) 0.016(4) -0.022(4)
O1 0.069(4) 0.060(4) 0.092(5) -0.034(4) 0.025(4) -0.034(4)
C2 0.063(5) 0.041(4) 0.043(4) -0.018(4) 0.021(4) -0.024(4)
O2 0.049(4) 0.050(4) 0.098(6) -0.014(4) 0.012(4) -0.001(3)
C3 0.057(5) 0.062(6) 0.058(5) -0.030(5) 0.029(4) -0.027(5)
O3 0.079(5) 0.120(8) 0.049(4) -0.031(4) 0.029(4) -0.038(5)
C4 0.054(5) 0.043(5) 0.067(6) -0.020(5) 0.025(5) -0.023(4)
O4 0.071(4) 0.040(4) 0.105(6) -0.009(4) 0.027(4) -0.002(4)
C5 0.061(5) 0.048(5) 0.055(5) -0.027(4) 0.033(4) -0.027(4)
O5 0.098(5) 0.094(6) 0.055(4) -0.025(4) 0.041(4) -0.046(5)
C6 0.033(3) 0.026(3) 0.036(3) -0.015(3) 0.009(3) -0.011(3)
O6 0.040(3) 0.036(3) 0.045(3) -0.017(3) 0.011(2) -0.012(2)
S1 0.0475(10) 0.0331(10) 0.0522(11) -0.0173(9) 0.0204(9) -0.0131(8)
C7 0.038(3) 0.038(4) 0.040(4) -0.008(4) 0.009(3) -0.005(3)
C8 0.041(4) 0.047(5) 0.064(5) -0.026(4) 0.021(4) -0.014(4)
C9 0.042(4) 0.039(4) 0.058(5) -0.018(4) 0.012(4) -0.008(3)
C10 0.051(5) 0.057(5) 0.067(6) -0.041(5) 0.022(4) -0.008(4)
C11 0.052(5) 0.045(5) 0.059(5) -0.025(5) 0.001(4) 0.003(4)
C12 0.089(7) 0.030(4) 0.055(5) -0.022(4) 0.019(5) -0.007(5)
C13 0.076(6) 0.029(4) 0.058(5) -0.009(4) 0.012(5) -0.016(4)
C14 0.045(4) 0.032(4) 0.042(4) -0.009(4) 0.010(3) -0.006(3)
Ti1 0.0353(7) 0.0282(7) 0.0372(8) -0.0066(6) 0.0168(6) -0.0063(5)
Cl1 0.0843(15) 0.0413(12) 0.0723(15) -0.0324(12) 0.0428(13) -0.0212(11)
C20 0.087(7) 0.049(6) 0.043(5) 0.007(5) 0.004(5) -0.014(5)
C21 0.055(5) 0.065(6) 0.040(4) -0.013(5) 0.008(4) -0.023(5)
C22 0.082(6) 0.071(7) 0.047(5) -0.023(5) 0.021(5) -0.033(6)
C23 0.052(5) 0.080(8) 0.071(6) -0.020(6) 0.012(5) -0.025(5)
C24 0.052(5) 0.069(7) 0.052(6) -0.021(5) -0.006(4) 0.014(5)
C25 0.144(14) 0.066(8) 0.061(7) -0.023(7) 0.062(9) -0.037(9)
C26 0.076(7) 0.114(12) 0.042(5) 0.020(7) -0.002(6) -0.049(8)
C27 0.121(10) 0.032(5) 0.063(7) 0.013(6) 0.057(8) 0.018(6)
C28 0.156(14) 0.051(7) 0.055(6) 0.000(6) 0.016(8) -0.063(9)
C29 0.067(6) 0.087(10) 0.073(8) -0.001(8) 0.035(6) -0.031(7)
Cl2 0.104(2) 0.074(2) 0.109(3) -0.021(2) 0.014(2) -0.0444(19)
Cl3 0.171(5) 0.093(3) 0.168(5) -0.047(3) -0.053(4) -0.020(3)
C30 0.124(12) 0.075(9) 0.139(14) -0.015(10) 0.013(12) -0.044(9)

loop_
_atom_type_symbol
_atom_type_description
_atom_type_scat_dispersion_real
_atom_type_scat_dispersion_imag
_atom_type_scat_source
C C 0.0033 0.0016 'International Tables Vol C Tables 4.2.6.8 and 6.1.1.4'
H H 0.0000 0.0000 'International Tables Vol C Tables 4.2.6.8 and 6.1.1.4'
O O 0.0106 0.0060 'International Tables Vol C Tables 4.2.6.8 and 6.1.1.4'
S S 0.1246 0.1234 'International Tables Vol C Tables 4.2.6.8 and 6.1.1.4'
Cl Cl 0.1484 0.1585 'International Tables Vol C Tables 4.2.6.8 and 6.1.1.4'
Ti Ti 0.2776 0.4457 'International Tables Vol C Tables 4.2.6.8 and 6.1.1.4'
Cr Cr 0.3209 0.6236 'International Tables Vol C Tables 4.2.6.8 and 6.1.1.4'

loop_
_geom_angle_atom_site_label_1
_geom_angle_atom_site_label_2
_geom_angle_atom_site_label_3
_geom_angle
C5 Cr1 C2 88.0(4)
C5 Cr1 C4 86.2(4)
C2 Cr1 C4 174.0(3)
C5 Cr1 C3 178.5(4)
C2 Cr1 C3 92.3(4)
C4 Cr1 C3 93.4(4)
C5 Cr1 C1 92.1(4)
C2 Cr1 C1 87.0(4)
C4 Cr1 C1 91.7(4)
C3 Cr1 C1 86.5(4)
C5 Cr1 C6 93.9(4)
C2 Cr1 C6 91.7(3)
C4 Cr1 C6 90.2(3)
C3 Cr1 C6 87.6(4)
C1 Cr1 C6 173.9(3)
O1 C1 Cr1 174.2(8)
O4 C4 Cr1 173.8(8)
O3 C3 Cr1 177.2(9)
O2 C2 Cr1 173.5(7)
O5 C5 Cr1 178.1(9)
O6 C6 C7 114.0(6)
O6 C6 Cr1 120.0(6)
C7 C6 Cr1 125.9(5)
C6 O6 Ti1 172.1(5)
C14 S1 C7 91.9(4)
C8 C7 C6 129.0(8)
C8 C7 S1 111.1(8)
C6 C7 S1 119.8(6)
C7 C8 C9 113.9(8)
C7 C8 H8 123.1
C9 C8 H8 123.1
C14 C9 C10 118.8(10)
C14 C9 C8 112.2(8)
C10 C9 C8 128.9(8)
C11 C10 C9 118.6(9)
C11 C10 H10 120.7
C9 C10 H10 120.7
C12 C11 C10 121.2(11)
C12 C11 H11 119.4
C10 C11 H11 119.4
C11 C12 C13 122.0(11)
C11 C12 H12 119.0
C13 C12 H12 119.0
C14 C13 C12 118.1(9)
C14 C13 H13 121.0
C12 C13 H13 121.0
C13 C14 C9 121.1(10)
C13 C14 S1 128.0(7)
C9 C14 S1 110.9(7)
O6 Ti1 C28 113.2(5)
O6 Ti1 C27 81.3(4)
C28 Ti1 C27 35.4(5)
O6 Ti1 C23 132.2(4)
C28 Ti1 C23 78.2(5)
C27 Ti1 C23 111.0(6)
O6 Ti1 Cl1 95.2(2)
C28 Ti1 Cl1 130.4(4)
C27 Ti1 Cl1 123.2(6)
C23 Ti1 Cl1 112.3(4)
O6 Ti1 C22 98.6(3)
C28 Ti1 C22 81.0(4)
C27 Ti1 C22 100.4(6)
C23 Ti1 C22 35.1(5)
Cl1 Ti1 C22 135.8(3)
O6 Ti1 C29 135.4(3)
C28 Ti1 C29 33.2(6)
C27 Ti1 C29 55.8(4)
C23 Ti1 C29 79.8(5)
Cl1 Ti1 C29 98.6(5)
C22 Ti1 C29 100.3(5)
O6 Ti1 C24 126.8(3)
C28 Ti1 C24 107.8(5)
C27 Ti1 C24 142.7(6)
C23 Ti1 C24 32.8(4)
Cl1 Ti1 C24 82.2(4)
C22 Ti1 C24 56.0(5)
C29 Ti1 C24 97.1(4)
O6 Ti1 C26 85.5(4)
C28 Ti1 C26 56.8(5)
C27 Ti1 C26 35.3(6)
C23 Ti1 C26 131.6(4)
Cl1 Ti1 C26 87.9(5)
C22 Ti1 C26 134.8(5)
C29 Ti1 C26 53.1(4)
C24 Ti1 C26 146.8(5)
O6 Ti1 C20 92.2(3)
C28 Ti1 C20 133.5(5)
C27 Ti1 C20 154.7(6)
C23 Ti1 C20 56.7(4)
Cl1 Ti1 C20 81.5(4)
C22 Ti1 C20 56.2(4)
C29 Ti1 C20 131.7(4)
C24 Ti1 C20 34.7(4)
C26 Ti1 C20 169.0(6)
O6 Ti1 C21 77.1(3)
C28 Ti1 C21 113.3(5)
C27 Ti1 C21 121.8(5)
C23 Ti1 C21 56.8(4)
Cl1 Ti1 C21 112.2(3)
C22 Ti1 C21 33.8(3)
C29 Ti1 C21 133.4(5)
C24 Ti1 C21 56.0(4)
C26 Ti1 C21 154.3(6)
C20 Ti1 C21 33.3(4)
O6 Ti1 C25 115.5(5)
C28 Ti1 C25 54.8(6)
C27 Ti1 C25 55.7(5)
C23 Ti1 C25 108.7(5)
Cl1 Ti1 C25 76.6(4)
C22 Ti1 C25 131.5(5)
C29 Ti1 C25 31.3(6)
C24 Ti1 C25 115.4(5)
C26 Ti1 C25 31.5(5)
C20 Ti1 C25 145.9(5)
C21 Ti1 C25 164.7(5)
C21 C20 C24 106.9(10)
C21 C20 Ti1 74.3(5)
C24 C20 Ti1 72.1(5)
C21 C20 H20 126.5
C24 C20 H20 126.5
Ti1 C20 H20 119.0
C20 C21 C22 108.2(10)
C20 C21 Ti1 72.4(6)
C22 C21 Ti1 71.0(6)
C20 C21 H21 125.9
C22 C21 H21 125.9
Ti1 C21 H21 122.4
C21 C22 C23 107.7(11)
C21 C22 Ti1 75.2(6)
C23 C22 Ti1 72.2(7)
C21 C22 H22 126.1
C23 C22 H22 126.1
Ti1 C22 H22 118.4
C24 C23 C22 107.7(9)
C24 C23 Ti1 74.6(6)
C22 C23 Ti1 72.8(6)
C24 C23 H23 126.2
C22 C23 H23 126.2
Ti1 C23 H23 118.4
C23 C24 C20 109.4(12)
C23 C24 Ti1 72.6(6)
C20 C24 Ti1 73.2(5)
C23 C24 H24 125.3
C20 C24 H24 125.3
Ti1 C24 H24 120.6
C29 C25 C26 109.4(17)
C29 C25 Ti1 71.7(8)
C26 C25 Ti1 72.3(7)
C29 C25 H25 125.3
C26 C25 H25 125.3
Ti1 C25 H25 122.4
C25 C26 C27 109.0(14)
C25 C26 Ti1 76.2(7)
C27 C26 Ti1 71.1(6)
C25 C26 H26 125.5
C27 C26 H26 125.5
Ti1 C26 H26 118.9
C28 C27 C26 103.5(11)
C28 C27 Ti1 72.2(5)
C26 C27 Ti1 73.5(6)
C28 C27 H27 128.2
C26 C27 H27 128.2
Ti1 C27 H27 118.4
C29 C28 C27 105.4(13)
C29 C28 Ti1 74.2(6)
C27 C28 Ti1 72.5(6)
C29 C28 H28 127.3
C27 C28 H28 127.3
Ti1 C28 H28 118.3
C25 C29 C28 112.7(13)
C25 C29 Ti1 77.0(6)
C28 C29 Ti1 72.6(6)
C25 C29 H29 123.6
C28 C29 H29 123.6
Ti1 C29 H29 118.2
Cl3 C30 Cl2 114.1(9)
Cl3 C30 H30A 108.7
Cl2 C30 H30A 108.7
Cl3 C30 H30B 108.7
Cl2 C30 H30B 108.7
H30A C30 H30B 107.6

loop_
_geom_bond_atom_site_label_1
_geom_bond_atom_site_label_2
_geom_bond_distance
Cr1 C5 1.878(9)
Cr1 C4 1.918(9)
Cr1 C3 1.926(10)
Cr1 C2 1.892(10)
Cr1 C1 1.926(9)
Cr1 C6 2.104(7)
C1 O1 1.072(11)
C2 O2 1.136(12)
C3 O3 1.114(12)
C4 O4 1.138(11)
C5 O5 1.144(11)
C6 O6 1.275(9)
C6 C7 1.461(13)
O6 Ti1 1.934(5)
S1 C14 1.734(10)
S1 C7 1.748(9)
C7 C8 1.362(12)
C8 C9 1.421(15)
C8 H8 0.9300
C9 C14 1.402(11)
C9 C10 1.416(14)
C10 C11 1.363(16)
C10 H10 0.9300
C11 C12 1.361(15)
C11 H11 0.9300
C12 C13 1.378(16)
C12 H12 0.9300
C13 C14 1.374(15)
C13 H13 0.9300
Ti1 C28 2.344(9)
Ti1 C27 2.347(8)
Ti1 C23 2.349(11)
Ti1 Cl1 2.355(3)
Ti1 C22 2.357(12)
Ti1 C29 2.363(9)
Ti1 C24 2.374(9)
Ti1 C26 2.379(10)
Ti1 C20 2.388(8)
Ti1 C21 2.411(10)
Ti1 C25 2.426(12)
C20 C21 1.374(18)
C20 C24 1.420(16)
C20 H20 0.9300
C21 C22 1.387(13)
C21 H21 0.9300
C22 C23 1.417(18)
C22 H22 0.9300
C23 C24 1.335(17)
C23 H23 0.9300
C24 H24 0.9300
C25 C29 1.29(2)
C25 C26 1.30(2)
C25 H25 0.9300
C26 C27 1.43(2)
C26 H26 0.9300
C27 C28 1.42(2)
C27 H27 0.9300
C28 C29 1.35(2)
C28 H28 0.9300
C29 H29 0.9300
Cl2 C30 1.747(15)
Cl3 C30 1.67(2)
C30 H30A 0.9700
C30 H30B 0.9700
